data_2232997
loop_
_publ_author_name
'Han, Li-Jun'
'Yang, Shu-Ping'
'Tao, Xin'
'Ma, Yuan-Feng'

_publ_section_title
;
 4-Carboxyanilinium chloride
;
_journal_coeditor_code WN2458
_journal_issue 12
_journal_name_full 'Acta Crystallographica Section E'
_journal_page_first o3247
_journal_paper_doi 10.1107/S1600536811046721
_journal_volume 67
_journal_year 2011
_chemical_formula_iupac 'C7 H8 N O2 +, Cl -'
_chemical_formula_moiety 'C7 H8 N O2 +, Cl -'
_chemical_formula_sum 'C7 H8 Cl N O2'
_chemical_formula_weight 173.59
_chemical_name_systematic
;
4-Carboxyanilinium chloride
;
_space_group_IT_number 14
_symmetry_cell_setting monoclinic
_symmetry_space_group_name_Hall '-P 2ybc'
_symmetry_space_group_name_H-M 'P 1 21/c 1'
_atom_sites_solution_hydrogens geom
_atom_sites_solution_primary direct
_atom_sites_solution_secondary difmap
_audit_creation_method SHELXL-97
_cell_angle_alpha 90.00
_cell_angle_beta 96.371(5)
_cell_angle_gamma 90.00
_cell_formula_units_Z 4
_cell_length_a 5.601(5)
_cell_length_b 8.269(5)
_cell_length_c 17.118(5)
_cell_measurement_reflns_used 3678
_cell_measurement_temperature 298(2)
_cell_measurement_theta_max 29.34
_cell_measurement_theta_min 2.39
_cell_volume 787.9(9)
_computing_cell_refinement 'SAINT (Bruker, 2008)'
_computing_data_collection 'APEX2 (Bruker, 2008)'
_computing_data_reduction 'SAINT (Bruker, 2008)'
_computing_molecular_graphics 'DIAMOND (Brandenburg & Berndt, 1999)'
_computing_publication_material 'SHELXL97 (Sheldrick, 2008)'
_computing_structure_refinement 'SHELXL97 (Sheldrick, 2008)'
_computing_structure_solution 'SHELXS97 (Sheldrick, 2008)'
_diffrn_ambient_temperature 298(2)
_diffrn_measured_fraction_theta_full 0.934
_diffrn_measured_fraction_theta_max 0.934
_diffrn_measurement_device_type 'Bruker APEXII CCD area-detector'
_diffrn_measurement_method '\f and \w'
_diffrn_radiation_monochromator graphite
_diffrn_radiation_source 'fine-focus sealed tube'
_diffrn_radiation_type MoK\a
_diffrn_radiation_wavelength 0.71073
_diffrn_reflns_av_R_equivalents 0.0299
_diffrn_reflns_av_sigmaI/netI 0.0298
_diffrn_reflns_limit_h_max 6
_diffrn_reflns_limit_h_min -6
_diffrn_reflns_limit_k_max 7
_diffrn_reflns_limit_k_min -9
_diffrn_reflns_limit_l_max 20
_diffrn_reflns_limit_l_min -20
_diffrn_reflns_number 4205
_diffrn_reflns_theta_full 25.01
_diffrn_reflns_theta_max 25.01
_diffrn_reflns_theta_min 2.74
_exptl_absorpt_coefficient_mu 0.431
_exptl_absorpt_correction_T_max 0.8817
_exptl_absorpt_correction_T_min 0.8135
_exptl_absorpt_correction_type multi-scan
_exptl_absorpt_process_details '(SADABS; Bruker, 2008)'
_exptl_crystal_colour yellow
_exptl_crystal_density_diffrn 1.463
_exptl_crystal_density_method 'not measured'
_exptl_crystal_description block
_exptl_crystal_F_000 360
_exptl_crystal_size_max 0.50
_exptl_crystal_size_mid 0.40
_exptl_crystal_size_min 0.30
_refine_diff_density_max 0.485
_refine_diff_density_min -0.343
_refine_ls_extinction_coef 0.075(12)
_refine_ls_extinction_expression Fc^*^=kFc[1+0.001xFc^2^\l^3^/sin(2\q)]^-1/4^
_refine_ls_extinction_method 'SHELXL97 (Sheldrick, 2008)'
_refine_ls_goodness_of_fit_ref 1.255
_refine_ls_hydrogen_treatment refall
_refine_ls_matrix_type full
_refine_ls_number_parameters 133
_refine_ls_number_reflns 1299
_refine_ls_number_restraints 0
_refine_ls_restrained_S_all 1.255
_refine_ls_R_factor_all 0.0573
_refine_ls_R_factor_gt 0.0544
_refine_ls_shift/su_max 0.000
_refine_ls_shift/su_mean 0.000
_refine_ls_structure_factor_coef Fsqd
_refine_ls_weighting_details 'calc w=1/[\s^2^(Fo^2^)+(0.0616P)^2^+2.6608P] where P=(Fo^2^+2Fc^2^)/3'
_refine_ls_weighting_scheme calc
_refine_ls_wR_factor_gt 0.1898
_refine_ls_wR_factor_ref 0.1921
_reflns_number_gt 1210
_reflns_number_total 1299
_reflns_threshold_expression I>2sigma(I)
_cod_data_source_file wn2458.cif
_cod_data_source_block I
_cod_original_sg_symbol_H-M 'P 21/c'
_cod_database_code 2232997
_cod_database_fobs_code 2232997

loop_
_symmetry_equiv_pos_as_xyz
'x, y, z'
'-x, y+1/2, -z+1/2'
'-x, -y, -z'
'x, -y-1/2, z-1/2'

loop_
_atom_site_type_symbol
_atom_site_label
_atom_site_fract_x
_atom_site_fract_y
_atom_site_fract_z
_atom_site_U_iso_or_equiv
_atom_site_adp_type
_atom_site_calc_flag
_atom_site_occupancy
_atom_site_symmetry_multiplicity
C C1 0.5758(9) 0.2824(5) 0.5157(3) 0.0322(11) Uani d 1 1
C C2 0.3637(8) 0.1926(6) 0.4999(3) 0.0332(11) Uani d 1 1
C C3 0.3059(9) 0.1230(6) 0.4273(3) 0.0367(12) Uani d 1 1
C C4 0.4607(8) 0.1434(5) 0.3701(3) 0.0314(11) Uani d 1 1
C C5 0.6671(9) 0.2347(6) 0.3835(3) 0.0362(12) Uani d 1 1
C C6 0.7245(9) 0.3053(6) 0.4564(3) 0.0376(12) Uani d 1 1
C C7 0.6379(9) 0.3487(6) 0.5964(3) 0.0348(11) Uani d 1 1
N N1 0.4043(9) 0.0640(6) 0.2933(3) 0.0374(10) Uani d 1 1
O O1 0.8194(7) 0.4512(5) 0.6027(2) 0.0488(11) Uani d 1 1
O O2 0.5313(8) 0.3078(5) 0.6508(2) 0.0573(12) Uani d 1 1
Cl Cl1 0.9009(2) 0.60977(15) 0.76491(7) 0.0407(5) Uani d 1 1
H H1 0.858(13) 0.482(9) 0.659(5) 0.09(2) Uiso d 1 1
H H1A 0.279(10) 0.006(6) 0.293(3) 0.032(14) Uiso d 1 1
H H1B 0.393(14) 0.131(11) 0.253(5) 0.09(3) Uiso d 1 1
H H1C 0.545(14) 0.002(9) 0.286(4) 0.08(2) Uiso d 1 1
H H2 0.262(9) 0.183(6) 0.541(3) 0.034(13) Uiso d 1 1
H H3 0.175(10) 0.067(6) 0.419(3) 0.033(13) Uiso d 1 1
H H5 0.780(10) 0.249(6) 0.347(3) 0.042(15) Uiso d 1 1
H H6 0.863(9) 0.363(6) 0.465(3) 0.026(12) Uiso d 1 1

loop_
_atom_site_aniso_label
_atom_site_aniso_U_11
_atom_site_aniso_U_22
_atom_site_aniso_U_33
_atom_site_aniso_U_12
_atom_site_aniso_U_13
_atom_site_aniso_U_23
C1 0.035(3) 0.030(2) 0.033(2) 0.0025(19) 0.008(2) 0.0034(19)
C2 0.028(2) 0.039(3) 0.034(2) 0.001(2) 0.008(2) 0.006(2)
C3 0.033(3) 0.035(3) 0.045(3) -0.004(2) 0.013(2) 0.003(2)
C4 0.033(2) 0.028(2) 0.035(2) 0.0035(19) 0.009(2) 0.0035(18)
C5 0.035(3) 0.040(3) 0.036(3) 0.000(2) 0.013(2) 0.005(2)
C6 0.033(3) 0.037(3) 0.046(3) -0.007(2) 0.015(2) -0.001(2)
C7 0.031(2) 0.038(2) 0.034(2) 0.002(2) 0.002(2) 0.003(2)
N1 0.036(2) 0.041(2) 0.035(2) -0.004(2) 0.006(2) 0.0016(19)
O1 0.054(2) 0.054(2) 0.039(2) -0.0211(19) 0.0078(19) -0.0046(17)
O2 0.059(3) 0.080(3) 0.035(2) -0.025(2) 0.014(2) -0.0088(19)
Cl1 0.0353(8) 0.0408(8) 0.0459(8) 0.0035(5) 0.0043(5) -0.0016(5)

loop_
_atom_type_symbol
_atom_type_description
_atom_type_scat_dispersion_real
_atom_type_scat_dispersion_imag
_atom_type_scat_source
C C 0.0033 0.0016 'International Tables Vol C Tables 4.2.6.8 and 6.1.1.4'
H H 0.0000 0.0000 'International Tables Vol C Tables 4.2.6.8 and 6.1.1.4'
N N 0.0061 0.0033 'International Tables Vol C Tables 4.2.6.8 and 6.1.1.4'
O O 0.0106 0.0060 'International Tables Vol C Tables 4.2.6.8 and 6.1.1.4'
Cl Cl 0.1484 0.1585 'International Tables Vol C Tables 4.2.6.8 and 6.1.1.4'

loop_
_geom_angle_atom_site_label_1
_geom_angle_atom_site_label_2
_geom_angle_atom_site_label_3
_geom_angle
C6 C1 C2 119.6(5)
C6 C1 C7 121.8(5)
C2 C1 C7 118.6(4)
C3 C2 C1 120.4(4)
C3 C2 H2 122(3)
C1 C2 H2 117(3)
C2 C3 C4 119.0(5)
C2 C3 H3 118(3)
C4 C3 H3 123(3)
C5 C4 C3 121.7(5)
C5 C4 N1 119.1(4)
C3 C4 N1 119.1(4)
C4 C5 C6 119.3(4)
C4 C5 H5 125(3)
C6 C5 H5 116(3)
C5 C6 C1 120.1(5)
C5 C6 H6 118(3)
C1 C6 H6 121(3)
O2 C7 O1 124.0(5)
O2 C7 C1 121.8(5)
O1 C7 C1 114.2(4)
C4 N1 H1A 111(3)
C4 N1 H1B 114(5)
H1A N1 H1B 111(6)
C4 N1 H1C 104(5)
H1A N1 H1C 113(6)
H1B N1 H1C 103(6)
C7 O1 H1 109(4)

loop_
_geom_bond_atom_site_label_1
_geom_bond_atom_site_label_2
_geom_bond_distance
C1 C6 1.395(6)
C1 C2 1.402(7)
C1 C7 1.491(7)
C2 C3 1.374(7)
C2 H2 0.96(5)
C3 C4 1.389(6)
C3 H3 0.87(6)
C4 C5 1.378(7)
C4 N1 1.471(7)
C5 C6 1.383(7)
C5 H5 0.94(5)
C6 H6 0.91(5)
C7 O2 1.209(6)
C7 O1 1.319(6)
N1 H1A 0.85(6)
N1 H1B 0.88(9)
N1 H1C 0.96(8)
O1 H1 0.99(8)

loop_
_geom_hbond_atom_site_label_D
_geom_hbond_atom_site_label_H
_geom_hbond_atom_site_label_A
_geom_hbond_site_symmetry_A
_geom_hbond_distance_DH
_geom_hbond_distance_HA
_geom_hbond_distance_DA
_geom_hbond_angle_DHA
O1 H1 Cl1 . 0.99(8) 2.10(8) 3.059(4) 164(6)
N1 H1A Cl1 4_465 0.85(6) 2.33(6) 3.154(6) 165(5)
N1 H1B O2 4_565 0.88(9) 2.05(8) 2.823(6) 145(7)
N1 H1B Cl1 3_666 0.88(9) 2.70(9) 3.289(5) 125(6)
N1 H1C Cl1 4_565 0.96(8) 2.26(8) 3.215(5) 172(6)

loop_
_geom_torsion_atom_site_label_1
_geom_torsion_atom_site_label_2
_geom_torsion_atom_site_label_3
_geom_torsion_atom_site_label_4
_geom_torsion
C6 C1 C2 C3 2.1(7)
C7 C1 C2 C3 -176.9(4)
C1 C2 C3 C4 -0.1(7)
C2 C3 C4 C5 -1.6(7)
C2 C3 C4 N1 177.7(4)
C3 C4 C5 C6 1.4(7)
N1 C4 C5 C6 -177.9(5)
C4 C5 C6 C1 0.7(8)
C2 C1 C6 C5 -2.3(7)
C7 C1 C6 C5 176.6(5)
C6 C1 C7 O2 -167.9(5)
C2 C1 C7 O2 11.1(7)
C6 C1 C7 O1 10.8(7)
C2 C1 C7 O1 -170.2(4)

loop_
_cod_related_entry_id
_cod_related_entry_database
_cod_related_entry_code
1 ChemSpider 21626863
